data_4314947
loop_
_publ_author_name
'Chun Yang'
'Qing-Lun Wang'
'Yue Ma'
'Guo-Tao Tang'
'Dai-Zheng Liao'
'Shi-Ping Yan'
'Guang-Ming Yang'
'Peng Cheng'

_publ_section_title
;
 Bimetallic Materials Derived from Manganese(III) Schiff Base Complexes
 and Pentacyanidonitrosylferrate(II) Precursor: Structures and Magnetic
 Properties
;
_journal_name_full 'Inorganic Chemistry'
_journal_page_first 2047
_journal_page_last 2056
_journal_paper_doi 10.1021/ic901600v
_journal_volume 49
_journal_year 2010
_chemical_formula_sum 'C31 H29 Fe0.5 Mn N5 O4'
_chemical_formula_weight 618.46
_chemical_name_systematic
; 
 ? 
;
_space_group_IT_number 14
_symmetry_cell_setting monoclinic
_symmetry_space_group_name_Hall '-P 2yn'
_symmetry_space_group_name_H-M 'P 1 21/n 1'
_atom_sites_solution_hydrogens geom
_atom_sites_solution_primary direct
_atom_sites_solution_secondary difmap
_audit_creation_method SHELXL-97
_cell_angle_alpha 90.00
_cell_angle_beta 103.94(3)
_cell_angle_gamma 90.00
_cell_formula_units_Z 4
_cell_length_a 10.861(2)
_cell_length_b 16.462(3)
_cell_length_c 16.068(3)
_cell_measurement_reflns_used 20808
_cell_measurement_temperature 293(2)
_cell_measurement_theta_max 28.09
_cell_measurement_theta_min 3.11
_cell_volume 2788.2(10)
_computing_structure_refinement 'SHELXL-97 (Sheldrick, 1997)'
_computing_structure_solution 'SHELXS-97 (Sheldrick, 1990)'
_diffrn_ambient_temperature 293(2)
_diffrn_measured_fraction_theta_full 0.997
_diffrn_measured_fraction_theta_max 0.997
_diffrn_radiation_monochromator graphite
_diffrn_radiation_source 'fine-focus sealed tube'
_diffrn_radiation_type MoK\a
_diffrn_radiation_wavelength 0.71073
_diffrn_reflns_av_R_equivalents 0.1030
_diffrn_reflns_av_sigmaI/netI 0.0802
_diffrn_reflns_limit_h_max 12
_diffrn_reflns_limit_h_min -12
_diffrn_reflns_limit_k_max 19
_diffrn_reflns_limit_k_min -19
_diffrn_reflns_limit_l_max 19
_diffrn_reflns_limit_l_min -19
_diffrn_reflns_number 22580
_diffrn_reflns_theta_full 25.10
_diffrn_reflns_theta_max 25.10
_diffrn_reflns_theta_min 3.11
_exptl_absorpt_coefficient_mu 0.770
_exptl_absorpt_correction_T_max 0.8612
_exptl_absorpt_correction_T_min 0.7482
_exptl_absorpt_correction_type multi-scan
_exptl_absorpt_process_details crystalclear
_exptl_crystal_colour brown
_exptl_crystal_density_diffrn 1.473
_exptl_crystal_density_meas ?
_exptl_crystal_density_method 'not measured'
_exptl_crystal_description block
_exptl_crystal_F_000 1280
_exptl_crystal_size_max 0.40
_exptl_crystal_size_mid 0.20
_exptl_crystal_size_min 0.20
_refine_diff_density_max 0.466
_refine_diff_density_min -0.587
_refine_diff_density_rms 0.069
_refine_ls_extinction_method none
_refine_ls_goodness_of_fit_ref 1.182
_refine_ls_hydrogen_treatment constr
_refine_ls_matrix_type full
_refine_ls_number_parameters 381
_refine_ls_number_reflns 4963
_refine_ls_number_restraints 0
_refine_ls_restrained_S_all 1.182
_refine_ls_R_factor_all 0.1181
_refine_ls_R_factor_gt 0.0822
_refine_ls_shift/su_max 0.000
_refine_ls_shift/su_mean 0.000
_refine_ls_structure_factor_coef Fsqd
_refine_ls_weighting_details 'calc w=1/[\s^2^(Fo^2^)+(0.0350P)^2^+3.3490P] where P=(Fo^2^+2Fc^2^)/3'
_refine_ls_weighting_scheme calc
_refine_ls_wR_factor_gt 0.1299
_refine_ls_wR_factor_ref 0.1412
_reflns_number_gt 3766
_reflns_number_total 4963
_reflns_threshold_expression >2sigma(I)
_cod_data_source_file ic901600v_si_002_2.cif
_cod_data_source_block shelxs-2
_cod_depositor_comments
;
The following automatic conversions were performed:

'_symmetry_cell_setting' value 'Monoclinic' changed to 'monoclinic'
according to the built-in table from CIF Core dictionary named
'cif_core.dic' version 2.4.1 from 2010-06-29.

Automatic conversion script
Id: cif_fix_values 1646 2011-03-28 12:23:43Z adriana 

The following automatic conversions were performed:

'_exptl_crystal_density_meas' value 'none' was changed to '?' - the
value is perceived as not measured.

Automatic conversion script
Id: cif_fix_values 3008 2015-01-20 13:52:24Z robertas 
;
_cod_original_formula_sum 'C31 H29 Fe0.50 Mn N5 O4'
_cod_database_code 4314947

loop_
_symmetry_equiv_pos_as_xyz
'x, y, z'
'-x+1/2, y+1/2, -z+1/2'
'-x, -y, -z'
'x-1/2, -y-1/2, z-1/2'

loop_
_atom_site_label
_atom_site_type_symbol
_atom_site_fract_x
_atom_site_fract_y
_atom_site_fract_z
_atom_site_U_iso_or_equiv
_atom_site_adp_type
_atom_site_occupancy
_atom_site_symmetry_multiplicity
_atom_site_calc_flag
_atom_site_refinement_flags
_atom_site_disorder_assembly
_atom_site_disorder_group
Mn1 Mn 0.72046(6) 0.12761(4) 0.29303(4) 0.0261(2) Uani 1 1 d . . .
Fe1 Fe 0.5000 0.0000 0.0000 0.0567(4) Uani 1 2 d S . .
O1 O 0.6064(3) 0.06270(17) 0.33511(18) 0.0287(7) Uani 1 1 d . . .
O2 O 0.8676(3) 0.06820(18) 0.3432(2) 0.0331(8) Uani 1 1 d . . .
N1 N 0.5828(3) 0.2015(2) 0.2379(2) 0.0278(9) Uani 1 1 d . . .
N2 N 0.8217(3) 0.2127(2) 0.2561(2) 0.0273(9) Uani 1 1 d . . .
C6 C 0.4856(4) 0.0537(3) 0.3009(3) 0.0257(10) Uani 1 1 d . . .
C18 C 1.1565(4) 0.1919(3) 0.3726(3) 0.0319(11) Uani 1 1 d . . .
O4 O 0.7522(3) 0.19238(19) 0.4274(2) 0.0443(9) Uani 1 1 d . . .
C11 C 0.4657(4) 0.1809(3) 0.2206(3) 0.0291(11) Uani 1 1 d . . .
H11 H 0.4082 0.2188 0.1907 0.035 Uiso 1 1 calc R . .
C17 C 1.2414(4) 0.1384(3) 0.4251(3) 0.0309(11) Uani 1 1 d . . .
C12 C 0.9418(4) 0.2201(3) 0.2844(3) 0.0332(12) Uani 1 1 d . . .
H12 H 0.9791 0.2641 0.2638 0.040 Uiso 1 1 calc R . .
C14 C 0.9835(4) 0.0943(3) 0.3682(3) 0.0272(11) Uani 1 1 d . . .
N4 N 0.6700(4) 0.0463(2) 0.1742(3) 0.0360(10) Uani 1 1 d . . .
C28 C 0.5253(4) 0.3241(3) 0.1445(3) 0.0434(14) Uani 1 1 d . . .
H28A H 0.5013 0.2867 0.0976 0.065 Uiso 1 1 calc R . .
H28B H 0.5607 0.3721 0.1256 0.065 Uiso 1 1 calc R . .
H28C H 0.4520 0.3385 0.1648 0.065 Uiso 1 1 calc R . .
C4 C 0.3010(5) -0.0271(3) 0.2981(3) 0.0371(12) Uani 1 1 d . . .
H4 H 0.2644 -0.0717 0.3182 0.045 Uiso 1 1 calc R . .
C3 C 0.2241(4) 0.0240(3) 0.2375(3) 0.0335(12) Uani 1 1 d . . .
C5 C 0.4255(5) -0.0139(3) 0.3280(3) 0.0317(11) Uani 1 1 d . . .
H5 H 0.4733 -0.0500 0.3674 0.038 Uiso 1 1 calc R . .
C29 C 0.6056(5) 0.0261(3) 0.1108(3) 0.0354(12) Uani 1 1 d . . .
C23 C 0.6235(4) 0.2847(3) 0.2167(3) 0.0299(11) Uani 1 1 d . . .
C8 C 0.2804(4) 0.0919(3) 0.2076(3) 0.0316(11) Uani 1 1 d . . .
C26 C 0.8202(5) 0.3502(3) 0.1886(4) 0.0526(16) Uani 1 1 d . . .
H26A H 0.8499 0.3705 0.2460 0.079 Uiso 1 1 calc R . .
H26B H 0.7642 0.3893 0.1547 0.079 Uiso 1 1 calc R . .
H26C H 0.8912 0.3410 0.1640 0.079 Uiso 1 1 calc R . .
C7 C 0.4137(4) 0.1069(3) 0.2418(3) 0.0268(11) Uani 1 1 d . . .
C30 C 0.4381(5) 0.1100(3) -0.0118(3) 0.0402(13) Uani 1 1 d . . .
C15 C 1.0721(4) 0.0438(3) 0.4228(3) 0.0324(11) Uani 1 1 d . . .
H15 H 1.0454 -0.0054 0.4407 0.039 Uiso 1 1 calc R . .
C13 C 1.0243(4) 0.1689(3) 0.3434(3) 0.0304(11) Uani 1 1 d . . .
N3 N 0.6311(5) 0.0289(3) -0.0451(3) 0.0554(13) Uani 1 1 d . . .
C9 C 0.2023(5) 0.1385(3) 0.1429(3) 0.0474(14) Uani 1 1 d . . .
H9 H 0.2365 0.1825 0.1200 0.057 Uiso 1 1 calc R . .
C16 C 1.1943(4) 0.0653(3) 0.4495(3) 0.0337(12) Uani 1 1 d . . .
H16 H 1.2499 0.0303 0.4856 0.040 Uiso 1 1 calc R . .
C2 C 0.0954(5) 0.0084(3) 0.2055(4) 0.0452(14) Uani 1 1 d . . .
H2 H 0.0595 -0.0361 0.2264 0.054 Uiso 1 1 calc R . .
C1 C 0.0216(5) 0.0552(4) 0.1455(4) 0.0559(16) Uani 1 1 d . . .
H1 H -0.0646 0.0445 0.1260 0.067 Uiso 1 1 calc R . .
C19 C 1.2049(5) 0.2667(3) 0.3528(4) 0.0457(14) Uani 1 1 d . . .
H19 H 1.1504 0.3045 0.3201 0.055 Uiso 1 1 calc R . .
C24 C 0.7493(4) 0.2708(3) 0.1906(3) 0.0338(12) Uani 1 1 d . . .
C22 C 1.3705(4) 0.1587(3) 0.4511(3) 0.0381(13) Uani 1 1 d . . .
H22 H 1.4270 0.1223 0.4845 0.046 Uiso 1 1 calc R . .
C20 C 1.3301(5) 0.2845(3) 0.3807(4) 0.0517(15) Uani 1 1 d . . .
H20 H 1.3597 0.3347 0.3674 0.062 Uiso 1 1 calc R . .
N5 N 0.4017(4) 0.1747(3) -0.0189(3) 0.0521(13) Uani 1 1 d . . .
C21 C 1.4138(5) 0.2298(3) 0.4284(3) 0.0441(14) Uani 1 1 d . . .
H21 H 1.4999 0.2419 0.4449 0.053 Uiso 1 1 calc R . .
C25 C 0.7289(5) 0.2293(3) 0.1041(3) 0.0456(14) Uani 1 1 d . . .
H25A H 0.8094 0.2134 0.0945 0.068 Uiso 1 1 calc R . .
H25B H 0.6877 0.2662 0.0599 0.068 Uiso 1 1 calc R . .
H25C H 0.6768 0.1821 0.1033 0.068 Uiso 1 1 calc R . .
C10 C 0.0771(5) 0.1204(4) 0.1131(4) 0.0614(17) Uani 1 1 d . . .
H10 H 0.0275 0.1523 0.0701 0.074 Uiso 1 1 calc R . .
O3 O 0.7158(5) 0.0477(3) -0.0688(4) 0.0994(18) Uani 1 1 d . . .
C27 C 0.6414(5) 0.3369(3) 0.2968(3) 0.0424(13) Uani 1 1 d . . .
H27A H 0.5674 0.3329 0.3194 0.064 Uiso 1 1 calc R . .
H27B H 0.6538 0.3924 0.2826 0.064 Uiso 1 1 calc R . .
H27C H 0.7142 0.3182 0.3390 0.064 Uiso 1 1 calc R . .
C31 C 0.7351(5) 0.1505(3) 0.4990(3) 0.0487(15) Uani 1 1 d . . .
H31A H 0.6627 0.1154 0.4825 0.073 Uiso 1 1 calc R . .
H31B H 0.7217 0.1885 0.5412 0.073 Uiso 1 1 calc R . .
H31C H 0.8092 0.1185 0.5227 0.073 Uiso 1 1 calc R . .

loop_
_atom_site_aniso_label
_atom_site_aniso_U_11
_atom_site_aniso_U_22
_atom_site_aniso_U_33
_atom_site_aniso_U_23
_atom_site_aniso_U_13
_atom_site_aniso_U_12
Mn1 0.0242(4) 0.0231(4) 0.0292(4) 0.0033(3) 0.0027(3) -0.0028(3)
Fe1 0.0859(10) 0.0254(6) 0.0382(7) -0.0110(5) -0.0254(6) 0.0198(6)
O1 0.0279(18) 0.0277(18) 0.0274(18) 0.0043(14) 0.0008(14) -0.0046(14)
O2 0.0257(19) 0.0296(18) 0.040(2) 0.0056(15) -0.0013(15) 0.0001(15)
N1 0.029(2) 0.024(2) 0.029(2) 0.0032(17) 0.0053(18) -0.0009(17)
N2 0.023(2) 0.025(2) 0.033(2) 0.0062(17) 0.0050(18) -0.0022(17)
C6 0.027(3) 0.022(2) 0.028(3) -0.005(2) 0.008(2) -0.003(2)
C18 0.031(3) 0.031(3) 0.036(3) -0.005(2) 0.011(2) -0.002(2)
O4 0.062(2) 0.033(2) 0.033(2) -0.0022(16) 0.0029(18) -0.0170(18)
C11 0.026(3) 0.027(3) 0.033(3) 0.001(2) 0.002(2) 0.000(2)
C17 0.029(3) 0.035(3) 0.028(3) -0.006(2) 0.006(2) 0.003(2)
C12 0.036(3) 0.026(3) 0.038(3) 0.001(2) 0.011(2) -0.007(2)
C14 0.026(3) 0.028(3) 0.026(3) -0.003(2) 0.005(2) 0.001(2)
N4 0.037(3) 0.036(2) 0.031(2) 0.000(2) 0.001(2) 0.000(2)
C28 0.036(3) 0.031(3) 0.056(4) 0.015(3) -0.003(3) 0.002(2)
C4 0.040(3) 0.026(3) 0.049(3) 0.001(2) 0.018(3) -0.005(2)
C3 0.029(3) 0.037(3) 0.038(3) -0.006(2) 0.015(2) -0.008(2)
C5 0.035(3) 0.025(3) 0.037(3) 0.002(2) 0.014(2) 0.000(2)
C29 0.044(3) 0.024(3) 0.035(3) 0.000(2) 0.003(3) 0.006(2)
C23 0.026(3) 0.021(2) 0.039(3) 0.007(2) 0.002(2) -0.002(2)
C8 0.026(3) 0.033(3) 0.036(3) -0.006(2) 0.008(2) -0.003(2)
C26 0.038(3) 0.043(3) 0.073(4) 0.026(3) 0.006(3) -0.007(3)
C7 0.030(3) 0.027(3) 0.025(3) -0.001(2) 0.008(2) -0.003(2)
C30 0.047(3) 0.033(3) 0.031(3) -0.002(2) -0.010(2) 0.005(3)
C15 0.030(3) 0.027(3) 0.038(3) 0.003(2) 0.005(2) 0.000(2)
C13 0.025(3) 0.031(3) 0.034(3) 0.001(2) 0.006(2) 0.003(2)
N3 0.071(4) 0.051(3) 0.048(3) -0.005(2) 0.020(3) 0.001(3)
C9 0.032(3) 0.047(3) 0.059(4) 0.016(3) 0.002(3) -0.005(3)
C16 0.028(3) 0.037(3) 0.034(3) 0.001(2) 0.003(2) 0.009(2)
C2 0.033(3) 0.046(3) 0.058(4) -0.006(3) 0.015(3) -0.008(3)
C1 0.028(3) 0.069(4) 0.067(4) 0.003(3) 0.004(3) -0.014(3)
C19 0.030(3) 0.039(3) 0.064(4) 0.004(3) 0.002(3) 0.003(2)
C24 0.030(3) 0.029(3) 0.040(3) 0.014(2) 0.003(2) -0.005(2)
C22 0.031(3) 0.047(3) 0.034(3) -0.004(2) 0.002(2) 0.006(2)
C20 0.035(3) 0.041(3) 0.078(4) 0.001(3) 0.011(3) -0.011(3)
N5 0.060(3) 0.031(3) 0.054(3) -0.006(2) -0.009(2) 0.012(2)
C21 0.023(3) 0.057(4) 0.049(3) -0.016(3) 0.002(3) -0.007(3)
C25 0.050(3) 0.051(4) 0.037(3) 0.017(3) 0.013(3) 0.000(3)
C10 0.033(3) 0.075(4) 0.068(4) 0.019(4) -0.004(3) -0.002(3)
O3 0.119(5) 0.087(4) 0.117(5) -0.012(3) 0.078(4) -0.024(3)
C27 0.043(3) 0.027(3) 0.055(4) -0.004(3) 0.008(3) -0.001(2)
C31 0.052(4) 0.053(4) 0.035(3) 0.001(3) -0.002(3) -0.007(3)

loop_
_atom_type_symbol
_atom_type_description
_atom_type_scat_dispersion_real
_atom_type_scat_dispersion_imag
_atom_type_scat_source
C C 0.0033 0.0016 'International Tables Vol C Tables 4.2.6.8 and 6.1.1.4'
H H 0.0000 0.0000 'International Tables Vol C Tables 4.2.6.8 and 6.1.1.4'
N N 0.0061 0.0033 'International Tables Vol C Tables 4.2.6.8 and 6.1.1.4'
O O 0.0106 0.0060 'International Tables Vol C Tables 4.2.6.8 and 6.1.1.4'
Mn Mn 0.3368 0.7283 'International Tables Vol C Tables 4.2.6.8 and 6.1.1.4'
Fe Fe 0.3463 0.8444 'International Tables Vol C Tables 4.2.6.8 and 6.1.1.4'

loop_
_geom_angle_atom_site_label_1
_geom_angle_atom_site_label_2
_geom_angle_atom_site_label_3
_geom_angle
_geom_angle_site_symmetry_1
_geom_angle_site_symmetry_3
_geom_angle_publ_flag
O1 Mn1 O2 96.64(13) . . ?
O1 Mn1 N2 168.95(14) . . ?
O2 Mn1 N2 91.21(14) . . ?
O1 Mn1 N1 91.04(14) . . ?
O2 Mn1 N1 172.08(15) . . ?
N2 Mn1 N1 80.92(15) . . ?
O1 Mn1 N4 85.50(14) . . ?
O2 Mn1 N4 93.54(14) . . ?
N2 Mn1 N4 101.82(15) . . ?
N1 Mn1 N4 89.00(15) . . ?
O1 Mn1 O4 83.77(12) . . ?
O2 Mn1 O4 85.45(13) . . ?
N2 Mn1 O4 89.12(14) . . ?
N1 Mn1 O4 93.47(14) . . ?
N4 Mn1 O4 169.03(13) . . ?
N3 Fe1 N3 180.0(4) . 3_655 ?
N3 Fe1 C29 92.2(2) . 3_655 ?
N3 Fe1 C29 87.8(2) 3_655 3_655 ?
N3 Fe1 C29 87.8(2) . . ?
N3 Fe1 C29 92.2(2) 3_655 . ?
C29 Fe1 C29 180.0(3) 3_655 . ?
N3 Fe1 C30 89.8(2) . 3_655 ?
N3 Fe1 C30 90.2(2) 3_655 3_655 ?
C29 Fe1 C30 89.84(19) 3_655 3_655 ?
C29 Fe1 C30 90.16(19) . 3_655 ?
N3 Fe1 C30 90.2(2) . . ?
N3 Fe1 C30 89.8(2) 3_655 . ?
C29 Fe1 C30 90.16(19) 3_655 . ?
C29 Fe1 C30 89.84(19) . . ?
C30 Fe1 C30 180.0(3) 3_655 . ?
C6 O1 Mn1 126.6(3) . . ?
C14 O2 Mn1 128.4(3) . . ?
C11 N1 C23 121.5(4) . . ?
C11 N1 Mn1 122.8(3) . . ?
C23 N1 Mn1 115.7(3) . . ?
C12 N2 C24 120.4(4) . . ?
C12 N2 Mn1 124.0(3) . . ?
C24 N2 Mn1 115.6(3) . . ?
O1 C6 C7 124.1(4) . . ?
O1 C6 C5 116.9(4) . . ?
C7 C6 C5 118.9(4) . . ?
C17 C18 C19 117.4(4) . . ?
C17 C18 C13 119.1(4) . . ?
C19 C18 C13 123.5(4) . . ?
C31 O4 Mn1 120.9(3) . . ?
N1 C11 C7 127.4(4) . . ?
N1 C11 H11 116.3 . . ?
C7 C11 H11 116.3 . . ?
C16 C17 C18 118.5(4) . . ?
C16 C17 C22 121.9(4) . . ?
C18 C17 C22 119.6(4) . . ?
N2 C12 C13 127.5(4) . . ?
N2 C12 H12 116.3 . . ?
C13 C12 H12 116.3 . . ?
O2 C14 C13 123.6(4) . . ?
O2 C14 C15 117.7(4) . . ?
C13 C14 C15 118.7(4) . . ?
C29 N4 Mn1 152.9(4) . . ?
C23 C28 H28A 109.5 . . ?
C23 C28 H28B 109.5 . . ?
H28A C28 H28B 109.5 . . ?
C23 C28 H28C 109.5 . . ?
H28A C28 H28C 109.5 . . ?
H28B C28 H28C 109.5 . . ?
C5 C4 C3 122.3(4) . . ?
C5 C4 H4 118.9 . . ?
C3 C4 H4 118.9 . . ?
C2 C3 C4 121.6(5) . . ?
C2 C3 C8 119.9(5) . . ?
C4 C3 C8 118.5(4) . . ?
C4 C5 C6 121.3(4) . . ?
C4 C5 H5 119.4 . . ?
C6 C5 H5 119.4 . . ?
N4 C29 Fe1 175.4(4) . . ?
N1 C23 C28 111.8(4) . . ?
N1 C23 C27 107.9(4) . . ?
C28 C23 C27 109.1(4) . . ?
N1 C23 C24 104.8(3) . . ?
C28 C23 C24 111.1(4) . . ?
C27 C23 C24 111.9(4) . . ?
C9 C8 C3 116.8(4) . . ?
C9 C8 C7 124.2(4) . . ?
C3 C8 C7 119.0(4) . . ?
C24 C26 H26A 109.5 . . ?
C24 C26 H26B 109.5 . . ?
H26A C26 H26B 109.5 . . ?
C24 C26 H26C 109.5 . . ?
H26A C26 H26C 109.5 . . ?
H26B C26 H26C 109.5 . . ?
C6 C7 C11 121.0(4) . . ?
C6 C7 C8 120.1(4) . . ?
C11 C7 C8 118.6(4) . . ?
N5 C30 Fe1 179.8(6) . . ?
C16 C15 C14 121.3(4) . . ?
C16 C15 H15 119.3 . . ?
C14 C15 H15 119.3 . . ?
C14 C13 C12 121.4(4) . . ?
C14 C13 C18 119.7(4) . . ?
C12 C13 C18 118.7(4) . . ?
O3 N3 Fe1 176.4(5) . . ?
C10 C9 C8 121.1(5) . . ?
C10 C9 H9 119.4 . . ?
C8 C9 H9 119.4 . . ?
C15 C16 C17 122.5(4) . . ?
C15 C16 H16 118.7 . . ?
C17 C16 H16 118.7 . . ?
C1 C2 C3 122.2(5) . . ?
C1 C2 H2 118.9 . . ?
C3 C2 H2 118.9 . . ?
C2 C1 C10 118.4(5) . . ?
C2 C1 H1 120.8 . . ?
C10 C1 H1 120.8 . . ?
C20 C19 C18 121.0(5) . . ?
C20 C19 H19 119.5 . . ?
C18 C19 H19 119.5 . . ?
N2 C24 C25 107.0(4) . . ?
N2 C24 C26 112.4(4) . . ?
C25 C24 C26 109.4(4) . . ?
N2 C24 C23 104.6(4) . . ?
C25 C24 C23 111.9(4) . . ?
C26 C24 C23 111.4(4) . . ?
C21 C22 C17 121.1(5) . . ?
C21 C22 H22 119.4 . . ?
C17 C22 H22 119.4 . . ?
C19 C20 C21 121.2(5) . . ?
C19 C20 H20 119.4 . . ?
C21 C20 H20 119.4 . . ?
C22 C21 C20 119.6(5) . . ?
C22 C21 H21 120.2 . . ?
C20 C21 H21 120.2 . . ?
C24 C25 H25A 109.5 . . ?
C24 C25 H25B 109.5 . . ?
H25A C25 H25B 109.5 . . ?
C24 C25 H25C 109.5 . . ?
H25A C25 H25C 109.5 . . ?
H25B C25 H25C 109.5 . . ?
C9 C10 C1 121.5(5) . . ?
C9 C10 H10 119.2 . . ?
C1 C10 H10 119.2 . . ?
C23 C27 H27A 109.5 . . ?
C23 C27 H27B 109.5 . . ?
H27A C27 H27B 109.5 . . ?
C23 C27 H27C 109.5 . . ?
H27A C27 H27C 109.5 . . ?
H27B C27 H27C 109.5 . . ?
O4 C31 H31A 109.5 . . ?
O4 C31 H31B 109.5 . . ?
H31A C31 H31B 109.5 . . ?
O4 C31 H31C 109.5 . . ?
H31A C31 H31C 109.5 . . ?
H31B C31 H31C 109.5 . . ?

loop_
_geom_bond_atom_site_label_1
_geom_bond_atom_site_label_2
_geom_bond_distance
_geom_bond_site_symmetry_2
_geom_bond_publ_flag
Mn1 O1 1.881(3) . ?
Mn1 O2 1.882(3) . ?
Mn1 N2 1.959(4) . ?
Mn1 N1 1.965(4) . ?
Mn1 N4 2.287(4) . ?
Mn1 O4 2.358(3) . ?
Fe1 N3 1.809(6) . ?
Fe1 N3 1.809(6) 3_655 ?
Fe1 C29 1.920(5) 3_655 ?
Fe1 C29 1.920(5) . ?
Fe1 C30 1.925(5) 3_655 ?
Fe1 C30 1.925(5) . ?
O1 C6 1.303(5) . ?
O2 C14 1.299(5) . ?
N1 C11 1.280(5) . ?
N1 C23 1.503(5) . ?
N2 C12 1.279(5) . ?
N2 C24 1.497(5) . ?
C6 C7 1.387(6) . ?
C6 C5 1.411(6) . ?
C18 C17 1.401(6) . ?
C18 C19 1.404(7) . ?
C18 C13 1.449(6) . ?
O4 C31 1.392(6) . ?
C11 C7 1.417(6) . ?
C11 H11 0.9300 . ?
C17 C16 1.399(6) . ?
C17 C22 1.403(6) . ?
C12 C13 1.416(6) . ?
C12 H12 0.9300 . ?
C14 C13 1.396(6) . ?
C14 C15 1.407(6) . ?
N4 C29 1.138(6) . ?
C28 C23 1.519(6) . ?
C28 H28A 0.9600 . ?
C28 H28B 0.9600 . ?
C28 H28C 0.9600 . ?
C4 C5 1.339(6) . ?
C4 C3 1.401(7) . ?
C4 H4 0.9300 . ?
C3 C2 1.392(7) . ?
C3 C8 1.413(6) . ?
C5 H5 0.9300 . ?
C23 C27 1.520(6) . ?
C23 C24 1.541(6) . ?
C8 C9 1.401(7) . ?
C8 C7 1.440(6) . ?
C26 C24 1.521(6) . ?
C26 H26A 0.9600 . ?
C26 H26B 0.9600 . ?
C26 H26C 0.9600 . ?
C30 N5 1.133(6) . ?
C15 C16 1.340(6) . ?
C15 H15 0.9300 . ?
N3 O3 1.121(6) . ?
C9 C10 1.361(7) . ?
C9 H9 0.9300 . ?
C16 H16 0.9300 . ?
C2 C1 1.339(7) . ?
C2 H2 0.9300 . ?
C1 C10 1.391(8) . ?
C1 H1 0.9300 . ?
C19 C20 1.357(7) . ?
C19 H19 0.9300 . ?
C24 C25 1.516(7) . ?
C22 C21 1.345(7) . ?
C22 H22 0.9300 . ?
C20 C21 1.375(7) . ?
C20 H20 0.9300 . ?
C21 H21 0.9300 . ?
C25 H25A 0.9600 . ?
C25 H25B 0.9600 . ?
C25 H25C 0.9600 . ?
C10 H10 0.9300 . ?
C27 H27A 0.9600 . ?
C27 H27B 0.9600 . ?
C27 H27C 0.9600 . ?
C31 H31A 0.9600 . ?
C31 H31B 0.9600 . ?
C31 H31C 0.9600 . ?

loop_
_geom_torsion_atom_site_label_1
_geom_torsion_atom_site_label_2
_geom_torsion_atom_site_label_3
_geom_torsion_atom_site_label_4
_geom_torsion
_geom_torsion_site_symmetry_1
_geom_torsion_site_symmetry_2
_geom_torsion_site_symmetry_3
_geom_torsion_site_symmetry_4
_geom_torsion_publ_flag
O2 Mn1 O1 C6 -154.2(3) . . . . ?
N2 Mn1 O1 C6 70.9(8) . . . . ?
N1 Mn1 O1 C6 27.8(3) . . . . ?
N4 Mn1 O1 C6 -61.1(3) . . . . ?
O4 Mn1 O1 C6 121.2(3) . . . . ?
O1 Mn1 O2 C14 -150.6(4) . . . . ?
N2 Mn1 O2 C14 21.6(4) . . . . ?
N1 Mn1 O2 C14 15.0(13) . . . . ?
N4 Mn1 O2 C14 123.6(4) . . . . ?
O4 Mn1 O2 C14 -67.4(4) . . . . ?
O1 Mn1 N1 C11 -20.3(4) . . . . ?
O2 Mn1 N1 C11 174.0(9) . . . . ?
N2 Mn1 N1 C11 167.3(4) . . . . ?
N4 Mn1 N1 C11 65.2(4) . . . . ?
O4 Mn1 N1 C11 -104.1(4) . . . . ?
O1 Mn1 N1 C23 159.9(3) . . . . ?
O2 Mn1 N1 C23 -5.9(13) . . . . ?
N2 Mn1 N1 C23 -12.5(3) . . . . ?
N4 Mn1 N1 C23 -114.7(3) . . . . ?
O4 Mn1 N1 C23 76.0(3) . . . . ?
O1 Mn1 N2 C12 120.8(7) . . . . ?
O2 Mn1 N2 C12 -14.5(4) . . . . ?
N1 Mn1 N2 C12 164.6(4) . . . . ?
N4 Mn1 N2 C12 -108.4(4) . . . . ?
O4 Mn1 N2 C12 70.9(4) . . . . ?
O1 Mn1 N2 C24 -59.4(9) . . . . ?
O2 Mn1 N2 C24 165.3(3) . . . . ?
N1 Mn1 N2 C24 -15.7(3) . . . . ?
N4 Mn1 N2 C24 71.4(3) . . . . ?
O4 Mn1 N2 C24 -109.3(3) . . . . ?
Mn1 O1 C6 C7 -18.9(6) . . . . ?
Mn1 O1 C6 C5 162.5(3) . . . . ?
O1 Mn1 O4 C31 27.9(4) . . . . ?
O2 Mn1 O4 C31 -69.3(4) . . . . ?
N2 Mn1 O4 C31 -160.6(4) . . . . ?
N1 Mn1 O4 C31 118.6(4) . . . . ?
N4 Mn1 O4 C31 15.9(9) . . . . ?
C23 N1 C11 C7 -175.6(4) . . . . ?
Mn1 N1 C11 C7 4.6(7) . . . . ?
C19 C18 C17 C16 176.7(4) . . . . ?
C13 C18 C17 C16 -1.8(7) . . . . ?
C19 C18 C17 C22 -3.9(7) . . . . ?
C13 C18 C17 C22 177.6(4) . . . . ?
C24 N2 C12 C13 -177.4(5) . . . . ?
Mn1 N2 C12 C13 2.4(7) . . . . ?
Mn1 O2 C14 C13 -16.0(6) . . . . ?
Mn1 O2 C14 C15 164.5(3) . . . . ?
O1 Mn1 N4 C29 78.4(9) . . . . ?
O2 Mn1 N4 C29 174.8(9) . . . . ?
N2 Mn1 N4 C29 -93.2(9) . . . . ?
N1 Mn1 N4 C29 -12.7(9) . . . . ?
O4 Mn1 N4 C29 90.4(11) . . . . ?
C5 C4 C3 C2 178.5(5) . . . . ?
C5 C4 C3 C8 -0.4(7) . . . . ?
C3 C4 C5 C6 1.2(7) . . . . ?
O1 C6 C5 C4 178.3(4) . . . . ?
C7 C6 C5 C4 -0.3(7) . . . . ?
Mn1 N4 C29 Fe1 69(6) . . . . ?
N3 Fe1 C29 N4 48(6) . . . . ?
N3 Fe1 C29 N4 -132(6) 3_655 . . . ?
C29 Fe1 C29 N4 -108(69) 3_655 . . . ?
C30 Fe1 C29 N4 138(6) 3_655 . . . ?
C30 Fe1 C29 N4 -42(6) . . . . ?
C11 N1 C23 C28 -23.7(6) . . . . ?
Mn1 N1 C23 C28 156.2(3) . . . . ?
C11 N1 C23 C27 96.4(5) . . . . ?
Mn1 N1 C23 C27 -83.7(4) . . . . ?
C11 N1 C23 C24 -144.2(4) . . . . ?
Mn1 N1 C23 C24 35.7(4) . . . . ?
C2 C3 C8 C9 -2.9(7) . . . . ?
C4 C3 C8 C9 175.9(5) . . . . ?
C2 C3 C8 C7 179.9(4) . . . . ?
C4 C3 C8 C7 -1.2(7) . . . . ?
O1 C6 C7 C11 -6.5(7) . . . . ?
C5 C6 C7 C11 172.0(4) . . . . ?
O1 C6 C7 C8 -179.8(4) . . . . ?
C5 C6 C7 C8 -1.3(7) . . . . ?
N1 C11 C7 C6 13.7(7) . . . . ?
N1 C11 C7 C8 -172.9(5) . . . . ?
C9 C8 C7 C6 -174.8(5) . . . . ?
C3 C8 C7 C6 2.1(7) . . . . ?
C9 C8 C7 C11 11.7(7) . . . . ?
C3 C8 C7 C11 -171.4(4) . . . . ?
N3 Fe1 C30 N5 48(100) . . . . ?
N3 Fe1 C30 N5 -132(100) 3_655 . . . ?
C29 Fe1 C30 N5 -44(100) 3_655 . . . ?
C29 Fe1 C30 N5 136(100) . . . . ?
C30 Fe1 C30 N5 168(100) 3_655 . . . ?
O2 C14 C15 C16 178.1(4) . . . . ?
C13 C14 C15 C16 -1.5(7) . . . . ?
O2 C14 C13 C12 -3.6(7) . . . . ?
C15 C14 C13 C12 175.9(4) . . . . ?
O2 C14 C13 C18 -178.3(4) . . . . ?
C15 C14 C13 C18 1.3(7) . . . . ?
N2 C12 C13 C14 10.4(8) . . . . ?
N2 C12 C13 C18 -174.9(5) . . . . ?
C17 C18 C13 C14 0.3(7) . . . . ?
C19 C18 C13 C14 -178.2(5) . . . . ?
C17 C18 C13 C12 -174.4(4) . . . . ?
C19 C18 C13 C12 7.1(7) . . . . ?
N3 Fe1 N3 O3 17(61) 3_655 . . . ?
C29 Fe1 N3 O3 180(100) 3_655 . . . ?
C29 Fe1 N3 O3 0(8) . . . . ?
C30 Fe1 N3 O3 -90(8) 3_655 . . . ?
C30 Fe1 N3 O3 90(8) . . . . ?
C3 C8 C9 C10 2.4(8) . . . . ?
C7 C8 C9 C10 179.4(5) . . . . ?
C14 C15 C16 C17 -0.1(7) . . . . ?
C18 C17 C16 C15 1.8(7) . . . . ?
C22 C17 C16 C15 -177.6(4) . . . . ?
C4 C3 C2 C1 -177.8(5) . . . . ?
C8 C3 C2 C1 1.0(8) . . . . ?
C3 C2 C1 C10 1.6(9) . . . . ?
C17 C18 C19 C20 2.6(8) . . . . ?
C13 C18 C19 C20 -178.9(5) . . . . ?
C12 N2 C24 C25 99.2(5) . . . . ?
Mn1 N2 C24 C25 -80.6(4) . . . . ?
C12 N2 C24 C26 -20.9(6) . . . . ?
Mn1 N2 C24 C26 159.3(3) . . . . ?
C12 N2 C24 C23 -141.9(4) . . . . ?
Mn1 N2 C24 C23 38.3(4) . . . . ?
N1 C23 C24 N2 -44.0(4) . . . . ?
C28 C23 C24 N2 -165.0(4) . . . . ?
C27 C23 C24 N2 72.7(4) . . . . ?
N1 C23 C24 C25 71.5(4) . . . . ?
C28 C23 C24 C25 -49.5(5) . . . . ?
C27 C23 C24 C25 -171.8(4) . . . . ?
N1 C23 C24 C26 -165.7(4) . . . . ?
C28 C23 C24 C26 73.3(5) . . . . ?
C27 C23 C24 C26 -49.0(5) . . . . ?
C16 C17 C22 C21 -178.8(5) . . . . ?
C18 C17 C22 C21 1.9(7) . . . . ?
C18 C19 C20 C21 0.8(9) . . . . ?
C17 C22 C21 C20 1.6(8) . . . . ?
C19 C20 C21 C22 -2.9(9) . . . . ?
C8 C9 C10 C1 0.1(9) . . . . ?
C2 C1 C10 C9 -2.1(10) . . . . ?
